data_7237429
loop_
_publ_author_name
'Mulay, Sandip V.'
'Bogoslavky, Benny'
'Galanti, Idan'
'Galun, Ehud'
'Gidron, Ori'

_publ_section_title
;
 Bifuran-imide: a stable furan building unit for organic electronics
;
_journal_issue 44
_journal_name_full 'Journal of Materials Chemistry C'
_journal_page_first 11951
_journal_paper_doi 10.1039/C8TC02908C
_journal_volume 6
_journal_year 2018
_chemical_formula_moiety 'C16 H17 N O4'
_chemical_formula_sum 'C16 H17 N O4'
_chemical_formula_weight 287.31
_space_group_IT_number 2
_space_group_name_Hall '-P 1'
_space_group_name_H-M_alt 'P -1'
_symmetry_cell_setting triclinic
_symmetry_space_group_name_Hall '-P 1'
_symmetry_space_group_name_H-M 'P -1'
_atom_sites_solution_hydrogens geom
_atom_sites_solution_primary direct
_atom_sites_solution_secondary difmap
_audit_creation_method SHELXL-97
_audit_update_record
;
2018-04-25 deposited with the CCDC.
2018-08-09 downloaded from the CCDC.
;
_cell_angle_alpha 91.138(2)
_cell_angle_beta 92.183(2)
_cell_angle_gamma 94.864(2)
_cell_formula_units_Z 6
_cell_length_a 12.4217(17)
_cell_length_b 12.8676(17)
_cell_length_c 13.2285(18)
_cell_measurement_reflns_used 8437
_cell_measurement_temperature 173(1)
_cell_measurement_theta_max 27.991
_cell_measurement_theta_min 2.188
_cell_volume 2104.7(5)
_computing_cell_refinement 'Bruker SMART'
_computing_data_collection 'Bruker SMART'
_computing_data_reduction 'Bruker SAINT'
_computing_molecular_graphics 'Bruker SHELXTL'
_computing_publication_material 'Bruker SHELXTL'
_computing_structure_refinement 'SHELXL-97 (Sheldrick, 1997)'
_computing_structure_solution 'SHELXS-97 (Sheldrick, 1990)'
_diffrn_ambient_temperature 173(1)
_diffrn_measured_fraction_theta_full 0.982
_diffrn_measured_fraction_theta_max 0.982
_diffrn_measurement_device_type 'CCD area detector'
_diffrn_measurement_method 'phi and omega scans'
_diffrn_radiation_monochromator graphite
_diffrn_radiation_source 'fine-focus sealed tube'
_diffrn_radiation_type MoK\a
_diffrn_radiation_wavelength 0.71073
_diffrn_reflns_av_R_equivalents 0.0236
_diffrn_reflns_av_sigmaI/netI 0.0283
_diffrn_reflns_limit_h_max 14
_diffrn_reflns_limit_h_min -14
_diffrn_reflns_limit_k_max 15
_diffrn_reflns_limit_k_min -15
_diffrn_reflns_limit_l_max 15
_diffrn_reflns_limit_l_min -15
_diffrn_reflns_number 19501
_diffrn_reflns_theta_full 25.00
_diffrn_reflns_theta_max 25.00
_diffrn_reflns_theta_min 1.54
_exptl_absorpt_coefficient_mu 0.098
_exptl_absorpt_correction_T_max 0.9712
_exptl_absorpt_correction_T_min 0.9544
_exptl_absorpt_correction_type multi-scan
_exptl_absorpt_process_details 'Bruker SADABS V2.05'
_exptl_crystal_colour colorless
_exptl_crystal_density_diffrn 1.360
_exptl_crystal_density_method 'not measured'
_exptl_crystal_description Prizm
_exptl_crystal_F_000 912
_exptl_crystal_size_max 0.48
_exptl_crystal_size_mid 0.30
_exptl_crystal_size_min 0.30
_refine_diff_density_max 0.621
_refine_diff_density_min -0.320
_refine_diff_density_rms 0.078
_refine_ls_extinction_coef 0.0067(11)
_refine_ls_extinction_expression Fc^*^=kFc[1+0.001xFc^2^\l^3^/sin(2\q)]^-1/4^
_refine_ls_extinction_method SHELXL
_refine_ls_goodness_of_fit_ref 1.067
_refine_ls_hydrogen_treatment constr
_refine_ls_matrix_type full
_refine_ls_number_parameters 572
_refine_ls_number_reflns 7278
_refine_ls_number_restraints 0
_refine_ls_restrained_S_all 1.067
_refine_ls_R_factor_all 0.0616
_refine_ls_R_factor_gt 0.0536
_refine_ls_shift/su_max 0.000
_refine_ls_shift/su_mean 0.000
_refine_ls_structure_factor_coef Fsqd
_refine_ls_weighting_details 'calc w=1/[\s^2^(Fo^2^)+(0.0824P)^2^+1.0235P] where P=(Fo^2^+2Fc^2^)/3'
_refine_ls_weighting_scheme calc
_refine_ls_wR_factor_gt 0.1403
_refine_ls_wR_factor_ref 0.1526
_reflns_number_gt 6338
_reflns_number_total 7278
_reflns_threshold_expression >2sigma(I)
_cod_data_source_file c8tc02908c3.cif
_cod_data_source_block C6-BFI
_cod_depositor_comments
;
The following automatic conversions were performed:

data item '_symmetry_cell_setting' value 'Triclinic' was changed to
'triclinic' in accordance with the
/home/saulius/struct/COD-crude-data/automatic-downloads/DataCite-retrospective/RSC/depositions/lib/dictionaries/cif_core.dic
dictionary named 'cif_core.dic' version 2.4.2 last updated on
2011-04-26.

Automatic conversion script
Id: cif_fix_values 6909 2019-04-08 15:41:33Z antanas 
;
_cod_original_sg_symbol_H-M P-1
_cod_database_code 7237429

loop_
_symmetry_equiv_pos_as_xyz
'x, y, z'
'-x, -y, -z'

loop_
_atom_site_label
_atom_site_type_symbol
_atom_site_fract_x
_atom_site_fract_y
_atom_site_fract_z
_atom_site_U_iso_or_equiv
_atom_site_adp_type
_atom_site_occupancy
_atom_site_symmetry_multiplicity
_atom_site_calc_flag
_atom_site_refinement_flags
C1 C -0.11283(17) 0.50510(16) 0.34614(15) 0.0318(5) Uani 1 1 d .
C2 C -0.19499(16) 0.57907(15) 0.35483(14) 0.0268(4) Uani 1 1 d .
C3 C -0.21753(15) 0.66254(15) 0.29806(14) 0.0267(4) Uani 1 1 d .
C4 C -0.16406(16) 0.70186(15) 0.21215(15) 0.0287(4) Uani 1 1 d .
C5 C -0.08143(16) 0.66225(16) 0.16433(15) 0.0310(4) Uani 1 1 d .
C6 C -0.02443(17) 0.56879(18) 0.18248(16) 0.0357(5) Uani 1 1 d .
C7 C -0.33405(17) 0.65275(17) 0.41658(16) 0.0352(5) Uani 1 1 d .
H7 H -0.3925 0.6678 0.4572 0.042 Uiso 1 1 calc R
C8 C -0.27235(17) 0.57433(16) 0.43217(15) 0.0311(4) Uani 1 1 d .
H8 H -0.2786 0.5249 0.4845 0.037 Uiso 1 1 calc R
C9 C -0.12525(19) 0.80683(19) 0.08871(18) 0.0432(6) Uani 1 1 d .
H9 H -0.1267 0.8637 0.0441 0.052 Uiso 1 1 calc R
C10 C -0.05739(18) 0.73220(19) 0.08334(17) 0.0400(5) Uani 1 1 d .
H10 H -0.0034 0.7264 0.0351 0.048 Uiso 1 1 calc R
C11 C 0.01259(19) 0.40429(18) 0.25856(18) 0.0428(5) Uani 1 1 d .
H11A H 0.0227 0.3837 0.1873 0.051 Uiso 1 1 calc R
H11B H -0.0298 0.3461 0.2905 0.051 Uiso 1 1 calc R
C12 C 0.12115(19) 0.42350(19) 0.31292(18) 0.0422(5) Uani 1 1 d .
H12A H 0.1110 0.4364 0.3858 0.051 Uiso 1 1 calc R
H12B H 0.1605 0.4865 0.2859 0.051 Uiso 1 1 calc R
C13 C 0.18903(19) 0.32895(19) 0.29973(18) 0.0434(6) Uani 1 1 d .
H13A H 0.2477 0.3333 0.3528 0.052 Uiso 1 1 calc R
H13B H 0.1423 0.2641 0.3099 0.052 Uiso 1 1 calc R
C14 C 0.23901(17) 0.32234(16) 0.19583(16) 0.0349(5) Uani 1 1 d .
H14A H 0.1802 0.3093 0.1433 0.042 Uiso 1 1 calc R
H14B H 0.2786 0.3903 0.1820 0.042 Uiso 1 1 calc R
C15 C 0.31605(17) 0.23720(16) 0.18783(17) 0.0358(5) Uani 1 1 d .
H15A H 0.3671 0.2429 0.2474 0.043 Uiso 1 1 calc R
H15B H 0.2741 0.1684 0.1894 0.043 Uiso 1 1 calc R
C16 C 0.3798(2) 0.2426(2) 0.09254(19) 0.0477(6) Uani 1 1 d .
H16A H 0.3298 0.2353 0.0332 0.072 Uiso 1 1 calc R
H16B H 0.4279 0.1860 0.0916 0.072 Uiso 1 1 calc R
H16C H 0.4230 0.3099 0.0911 0.072 Uiso 1 1 calc R
N1 N -0.04835(15) 0.49937(14) 0.26152(14) 0.0378(4) Uani 1 1 d .
O1 O -0.10295(13) 0.44258(12) 0.41342(12) 0.0452(4) Uani 1 1 d .
O2 O 0.04560(14) 0.54943(15) 0.12485(13) 0.0541(5) Uani 1 1 d .
O3 O -0.30206(11) 0.70916(11) 0.33406(11) 0.0341(3) Uani 1 1 d .
O4 O -0.19278(12) 0.79005(11) 0.16781(11) 0.0369(4) Uani 1 1 d .
C17 C 0.50149(15) 0.43404(15) 0.31519(14) 0.0281(4) Uani 1 1 d .
C18 C 0.48736(15) 0.51648(15) 0.24196(14) 0.0271(4) Uani 1 1 d .
C19 C 0.53951(16) 0.54240(15) 0.15611(15) 0.0279(4) Uani 1 1 d .
C20 C 0.62908(16) 0.49715(15) 0.11587(14) 0.0276(4) Uani 1 1 d .
C21 C 0.68302(16) 0.41798(15) 0.15338(15) 0.0276(4) Uani 1 1 d .
C22 C 0.66437(16) 0.35235(15) 0.24161(14) 0.0285(4) Uani 1 1 d .
C23 C 0.41295(17) 0.64831(17) 0.16836(17) 0.0379(5) Uani 1 1 d .
H23 H 0.3674 0.7023 0.1539 0.046 Uiso 1 1 calc R
C24 C 0.40474(17) 0.58741(16) 0.24878(16) 0.0331(5) Uani 1 1 d .
H24 H 0.3540 0.5905 0.3005 0.040 Uiso 1 1 calc R
C25 C 0.75997(18) 0.47677(17) 0.01430(17) 0.0369(5) Uani 1 1 d .
H25 H 0.8069 0.4858 -0.0405 0.044 Uiso 1 1 calc R
C26 C 0.76852(16) 0.40587(16) 0.08608(16) 0.0328(5) Uani 1 1 d .
H26 H 0.8214 0.3568 0.0913 0.039 Uiso 1 1 calc R
C27 C 0.56222(18) 0.27111(15) 0.37580(15) 0.0332(5) Uani 1 1 d .
H27A H 0.5863 0.2074 0.3436 0.040 Uiso 1 1 calc R
H27B H 0.4844 0.2573 0.3888 0.040 Uiso 1 1 calc R
C28 C 0.62417(17) 0.29104(15) 0.47664(15) 0.0324(5) Uani 1 1 d .
H28A H 0.5992 0.3533 0.5107 0.039 Uiso 1 1 calc R
H28B H 0.7022 0.3052 0.4648 0.039 Uiso 1 1 calc R
C29 C 0.60722(18) 0.19663(16) 0.54513(15) 0.0332(5) Uani 1 1 d .
H29A H 0.6332 0.2179 0.6148 0.040 Uiso 1 1 calc R
H29B H 0.5287 0.1759 0.5470 0.040 Uiso 1 1 calc R
C30 C 0.66429(17) 0.10232(16) 0.51237(15) 0.0317(5) Uani 1 1 d .
H30A H 0.7429 0.1227 0.5111 0.038 Uiso 1 1 calc R
H30B H 0.6388 0.0812 0.4426 0.038 Uiso 1 1 calc R
C31 C 0.64612(18) 0.00850(16) 0.58059(16) 0.0358(5) Uani 1 1 d .
H31A H 0.6661 0.0306 0.6514 0.043 Uiso 1 1 calc R
H31B H 0.5683 -0.0161 0.5773 0.043 Uiso 1 1 calc R
C32 C 0.7114(2) -0.08118(18) 0.5511(2) 0.0491(6) Uani 1 1 d .
H32A H 0.6944 -0.1015 0.4801 0.074 Uiso 1 1 calc R
H32B H 0.6932 -0.1408 0.5941 0.074 Uiso 1 1 calc R
H32C H 0.7887 -0.0592 0.5601 0.074 Uiso 1 1 calc R
N2 N 0.57541(13) 0.35794(12) 0.30360(12) 0.0280(4) Uani 1 1 d .
O5 O 0.44338(12) 0.42861(13) 0.38725(11) 0.0418(4) Uani 1 1 d .
O6 O 0.72766(13) 0.28723(12) 0.26033(12) 0.0441(4) Uani 1 1 d .
O7 O 0.49567(12) 0.62271(11) 0.10941(11) 0.0362(4) Uani 1 1 d .
O8 O 0.67404(12) 0.53478(11) 0.03060(11) 0.0353(4) Uani 1 1 d .
C33 C 0.15176(17) 0.83252(17) 0.25641(16) 0.0344(5) Uani 1 1 d .
C34 C 0.07773(16) 0.81830(16) 0.33913(15) 0.0306(4) Uani 1 1 d .
C35 C 0.00033(16) 0.87767(16) 0.37242(15) 0.0298(4) Uani 1 1 d .
C36 C -0.03359(16) 0.97085(16) 0.33129(15) 0.0303(4) Uani 1 1 d .
C37 C 0.00143(16) 1.02109(15) 0.24759(15) 0.0298(4) Uani 1 1 d .
C38 C 0.08518(17) 0.99883(16) 0.17714(15) 0.0332(5) Uani 1 1 d .
C39 C 0.00303(19) 0.74570(18) 0.47328(18) 0.0415(5) Uani 1 1 d .
H39 H -0.0139 0.6998 0.5269 0.050 Uiso 1 1 calc R
C40 C 0.07806(17) 0.73206(16) 0.40645(17) 0.0357(5) Uani 1 1 d .
H40 H 0.1232 0.6761 0.4037 0.043 Uiso 1 1 calc R
C41 C -0.12737(19) 1.10560(18) 0.31426(18) 0.0432(6) Uani 1 1 d .
H41 H -0.1782 1.1551 0.3263 0.052 Uiso 1 1 calc R
C42 C -0.06104(18) 1.10870(17) 0.23754(17) 0.0374(5) Uani 1 1 d .
H42 H -0.0562 1.1593 0.1862 0.045 Uiso 1 1 calc R
C43 C 0.2486(2) 0.92627(19) 0.12445(18) 0.0446(6) Uani 1 1 d .
H43A H 0.3123 0.8997 0.1595 0.054 Uiso 1 1 calc R
H43B H 0.2680 1.0000 0.1079 0.054 Uiso 1 1 calc R
C44 C 0.2222(2) 0.86412(19) 0.02833(19) 0.0476(6) Uani 1 1 d .
H44A H 0.1570 0.8887 -0.0057 0.057 Uiso 1 1 calc R
H44B H 0.2062 0.7897 0.0443 0.057 Uiso 1 1 calc R
C45 C 0.3174(2) 0.87531(19) -0.0432(2) 0.0507(6) Uani 1 1 d .
H45A H 0.3846 0.8626 -0.0046 0.061 Uiso 1 1 calc R
H45B H 0.3054 0.8208 -0.0973 0.061 Uiso 1 1 calc R
C46 C 0.33314(19) 0.98093(17) -0.09183(17) 0.0394(5) Uani 1 1 d .
H46A H 0.2645 0.9955 -0.1270 0.047 Uiso 1 1 calc R
H46B H 0.3493 1.0350 -0.0378 0.047 Uiso 1 1 calc R
C47 C 0.4221(2) 0.99037(19) -0.1664(2) 0.0507(6) Uani 1 1 d .
H47A H 0.4920 0.9827 -0.1301 0.061 Uiso 1 1 calc R
H47B H 0.4098 0.9326 -0.2172 0.061 Uiso 1 1 calc R
C48 C 0.4294(3) 1.0925(2) -0.2205(3) 0.0698(9) Uani 1 1 d .
H48A H 0.3648 1.0962 -0.2646 0.105 Uiso 1 1 calc R
H48B H 0.4938 1.0975 -0.2613 0.105 Uiso 1 1 calc R
H48C H 0.4345 1.1503 -0.1707 0.105 Uiso 1 1 calc R
N3 N 0.15645(15) 0.92070(14) 0.19368(14) 0.0373(4) Uani 1 1 d .
O9 O 0.21547(14) 0.76710(13) 0.24321(13) 0.0496(4) Uani 1 1 d .
O10 O 0.09709(14) 1.05354(13) 0.10405(12) 0.0482(4) Uani 1 1 d .
O11 O -0.04687(12) 0.83525(12) 0.45448(11) 0.0391(4) Uani 1 1 d .
O12 O -0.11256(12) 1.02093(12) 0.37392(12) 0.0403(4) Uani 1 1 d .

loop_
_atom_site_aniso_label
_atom_site_aniso_U_11
_atom_site_aniso_U_22
_atom_site_aniso_U_33
_atom_site_aniso_U_23
_atom_site_aniso_U_13
_atom_site_aniso_U_12
C1 0.0354(11) 0.0306(10) 0.0307(11) 0.0062(9) 0.0048(9) 0.0074(9)
C2 0.0286(10) 0.0264(10) 0.0253(10) 0.0001(8) 0.0029(8) 0.0017(8)
C3 0.0266(10) 0.0272(10) 0.0271(10) 0.0009(8) 0.0043(8) 0.0048(8)
C4 0.0305(10) 0.0282(10) 0.0279(10) 0.0058(8) 0.0017(8) 0.0039(8)
C5 0.0292(10) 0.0371(11) 0.0271(10) 0.0047(8) 0.0045(8) 0.0026(9)
C6 0.0329(11) 0.0455(12) 0.0307(11) 0.0015(9) 0.0081(9) 0.0114(9)
C7 0.0349(11) 0.0382(11) 0.0343(11) 0.0041(9) 0.0147(9) 0.0060(9)
C8 0.0340(11) 0.0324(10) 0.0271(10) 0.0039(8) 0.0072(8) -0.0001(9)
C9 0.0443(13) 0.0481(13) 0.0381(12) 0.0181(10) 0.0091(10) 0.0019(11)
C10 0.0352(12) 0.0528(14) 0.0327(11) 0.0106(10) 0.0100(9) 0.0017(10)
C11 0.0414(13) 0.0415(12) 0.0458(13) -0.0037(10) 0.0021(10) 0.0062(10)
C12 0.0413(13) 0.0461(13) 0.0389(12) -0.0022(10) 0.0036(10) 0.0027(10)
C13 0.0394(13) 0.0465(13) 0.0469(14) 0.0082(11) 0.0071(10) 0.0147(10)
C14 0.0348(11) 0.0339(11) 0.0370(11) 0.0017(9) -0.0001(9) 0.0099(9)
C15 0.0349(11) 0.0293(10) 0.0438(12) 0.0003(9) -0.0002(9) 0.0082(9)
C16 0.0508(14) 0.0493(14) 0.0467(14) -0.0027(11) 0.0066(11) 0.0238(11)
N1 0.0400(10) 0.0404(10) 0.0359(10) 0.0045(8) 0.0082(8) 0.0168(8)
O1 0.0507(10) 0.0441(9) 0.0451(9) 0.0184(8) 0.0128(8) 0.0197(8)
O2 0.0506(10) 0.0719(12) 0.0461(10) 0.0116(9) 0.0244(8) 0.0294(9)
O3 0.0352(8) 0.0328(8) 0.0367(8) 0.0067(6) 0.0118(6) 0.0115(6)
O4 0.0390(8) 0.0360(8) 0.0378(8) 0.0145(6) 0.0083(7) 0.0090(6)
C17 0.0251(10) 0.0336(10) 0.0255(10) 0.0014(8) 0.0045(8) 0.0010(8)
C18 0.0274(10) 0.0274(10) 0.0264(10) -0.0025(8) 0.0026(8) 0.0022(8)
C19 0.0303(10) 0.0256(9) 0.0286(10) 0.0032(8) 0.0015(8) 0.0062(8)
C20 0.0299(10) 0.0288(10) 0.0249(10) 0.0027(8) 0.0053(8) 0.0035(8)
C21 0.0273(10) 0.0274(10) 0.0285(10) -0.0006(8) 0.0027(8) 0.0048(8)
C22 0.0324(11) 0.0273(10) 0.0266(10) -0.0003(8) -0.0003(8) 0.0083(8)
C23 0.0349(12) 0.0341(11) 0.0474(13) 0.0014(10) 0.0064(10) 0.0154(9)
C24 0.0290(11) 0.0340(11) 0.0375(11) -0.0039(9) 0.0075(9) 0.0077(8)
C25 0.0334(11) 0.0427(12) 0.0366(12) 0.0005(9) 0.0159(9) 0.0091(9)
C26 0.0294(11) 0.0348(11) 0.0355(11) -0.0013(9) 0.0059(9) 0.0095(9)
C27 0.0405(12) 0.0288(10) 0.0298(11) 0.0064(8) 0.0008(9) 0.0003(9)
C28 0.0393(12) 0.0305(10) 0.0277(10) 0.0034(8) 0.0017(9) 0.0044(9)
C29 0.0402(12) 0.0341(11) 0.0264(10) 0.0058(8) 0.0033(9) 0.0075(9)
C30 0.0338(11) 0.0331(11) 0.0288(10) 0.0046(8) 0.0033(8) 0.0052(9)
C31 0.0382(12) 0.0347(11) 0.0357(11) 0.0086(9) 0.0057(9) 0.0061(9)
C32 0.0564(15) 0.0378(12) 0.0565(15) 0.0160(11) 0.0153(12) 0.0142(11)
N2 0.0317(9) 0.0273(8) 0.0253(8) 0.0043(7) 0.0022(7) 0.0035(7)
O5 0.0393(9) 0.0523(10) 0.0362(8) 0.0103(7) 0.0152(7) 0.0091(7)
O6 0.0538(10) 0.0442(9) 0.0390(9) 0.0108(7) 0.0073(7) 0.0274(8)
O7 0.0393(8) 0.0342(8) 0.0381(8) 0.0113(6) 0.0079(6) 0.0160(6)
O8 0.0392(8) 0.0375(8) 0.0318(8) 0.0103(6) 0.0136(6) 0.0108(6)
C33 0.0316(11) 0.0392(11) 0.0340(11) 0.0001(9) 0.0025(9) 0.0124(9)
C34 0.0281(10) 0.0321(10) 0.0320(11) 0.0037(8) -0.0016(8) 0.0058(8)
C35 0.0297(10) 0.0336(11) 0.0266(10) 0.0071(8) 0.0032(8) 0.0039(8)
C36 0.0271(10) 0.0345(11) 0.0306(10) 0.0027(8) 0.0046(8) 0.0085(8)
C37 0.0301(10) 0.0316(10) 0.0283(10) 0.0041(8) 0.0026(8) 0.0055(8)
C38 0.0369(11) 0.0341(11) 0.0294(11) 0.0067(9) 0.0060(9) 0.0038(9)
C39 0.0445(13) 0.0376(12) 0.0436(13) 0.0169(10) 0.0016(10) 0.0064(10)
C40 0.0349(11) 0.0319(11) 0.0409(12) 0.0084(9) -0.0031(9) 0.0071(9)
C41 0.0462(13) 0.0394(12) 0.0479(13) 0.0092(10) 0.0070(11) 0.0218(10)
C42 0.0418(12) 0.0339(11) 0.0381(12) 0.0079(9) 0.0010(10) 0.0110(9)
C43 0.0444(13) 0.0455(13) 0.0438(13) -0.0018(11) 0.0094(11) 0.0010(11)
C44 0.0522(15) 0.0386(12) 0.0512(14) -0.0018(11) 0.0089(12) -0.0028(11)
C45 0.0648(17) 0.0404(13) 0.0493(14) 0.0002(11) 0.0252(12) 0.0087(12)
C46 0.0421(13) 0.0371(12) 0.0403(12) -0.0024(10) 0.0126(10) 0.0062(10)
C47 0.0576(16) 0.0451(14) 0.0536(15) 0.0109(11) 0.0280(12) 0.0158(12)
C48 0.076(2) 0.0620(18) 0.079(2) 0.0320(16) 0.0460(17) 0.0259(15)
N3 0.0364(10) 0.0415(10) 0.0362(10) 0.0066(8) 0.0119(8) 0.0109(8)
O9 0.0497(10) 0.0548(10) 0.0499(10) 0.0075(8) 0.0139(8) 0.0294(8)
O10 0.0603(11) 0.0486(10) 0.0389(9) 0.0178(8) 0.0181(8) 0.0118(8)
O11 0.0402(9) 0.0425(9) 0.0371(8) 0.0147(7) 0.0125(7) 0.0098(7)
O12 0.0408(9) 0.0419(9) 0.0423(9) 0.0089(7) 0.0150(7) 0.0188(7)

loop_
_atom_type_symbol
_atom_type_description
_atom_type_scat_dispersion_real
_atom_type_scat_dispersion_imag
_atom_type_scat_source
C C 0.0033 0.0016 'International Tables Vol C Tables 4.2.6.8 and 6.1.1.4'
H H 0.0000 0.0000 'International Tables Vol C Tables 4.2.6.8 and 6.1.1.4'
N N 0.0061 0.0033 'International Tables Vol C Tables 4.2.6.8 and 6.1.1.4'
O O 0.0106 0.0060 'International Tables Vol C Tables 4.2.6.8 and 6.1.1.4'

loop_
_geom_angle_atom_site_label_1
_geom_angle_atom_site_label_2
_geom_angle_atom_site_label_3
_geom_angle
O1 C1 N1 118.61(18)
O1 C1 C2 118.45(18)
N1 C1 C2 122.86(17)
C3 C2 C8 105.40(17)
C3 C2 C1 131.54(18)
C8 C2 C1 123.05(18)
O3 C3 C2 111.13(17)
O3 C3 C4 120.52(17)
C2 C3 C4 128.34(18)
O4 C4 C5 111.21(17)
O4 C4 C3 120.85(18)
C5 C4 C3 127.94(19)
C4 C5 C10 105.16(18)
C4 C5 C6 131.54(19)
C10 C5 C6 123.28(19)
O2 C6 N1 118.7(2)
O2 C6 C5 117.8(2)
N1 C6 C5 123.48(18)
C8 C7 O3 111.17(18)
C8 C7 H7 124.4
O3 C7 H7 124.4
C7 C8 C2 106.60(18)
C7 C8 H8 126.7
C2 C8 H8 126.7
C10 C9 O4 110.55(19)
C10 C9 H9 124.7
O4 C9 H9 124.7
C9 C10 C5 107.02(19)
C9 C10 H10 126.5
C5 C10 H10 126.5
N1 C11 C12 111.25(19)
N1 C11 H11A 109.4
C12 C11 H11A 109.4
N1 C11 H11B 109.4
C12 C11 H11B 109.4
H11A C11 H11B 108.0
C11 C12 C13 111.06(19)
C11 C12 H12A 109.4
C13 C12 H12A 109.4
C11 C12 H12B 109.4
C13 C12 H12B 109.4
H12A C12 H12B 108.0
C14 C13 C12 113.63(18)
C14 C13 H13A 108.8
C12 C13 H13A 108.8
C14 C13 H13B 108.8
C12 C13 H13B 108.8
H13A C13 H13B 107.7
C15 C14 C13 113.26(18)
C15 C14 H14A 108.9
C13 C14 H14A 108.9
C15 C14 H14B 108.9
C13 C14 H14B 108.9
H14A C14 H14B 107.7
C16 C15 C14 113.19(18)
C16 C15 H15A 108.9
C14 C15 H15A 108.9
C16 C15 H15B 108.9
C14 C15 H15B 108.9
H15A C15 H15B 107.8
C15 C16 H16A 109.5
C15 C16 H16B 109.5
H16A C16 H16B 109.5
C15 C16 H16C 109.5
H16A C16 H16C 109.5
H16B C16 H16C 109.5
C1 N1 C6 132.71(17)
C1 N1 C11 113.44(17)
C6 N1 C11 113.70(17)
C3 O3 C7 105.69(15)
C4 O4 C9 106.07(16)
O5 C17 N2 118.37(18)
O5 C17 C18 118.37(18)
N2 C17 C18 123.19(16)
C19 C18 C24 105.15(17)
C19 C18 C17 131.85(18)
C24 C18 C17 122.96(18)
O7 C19 C18 111.30(17)
O7 C19 C20 120.83(17)
C18 C19 C20 127.87(18)
O8 C20 C21 111.24(17)
O8 C20 C19 120.43(17)
C21 C20 C19 128.31(18)
C20 C21 C26 105.41(17)
C20 C21 C22 131.42(18)
C26 C21 C22 123.16(18)
O6 C22 N2 118.18(18)
O6 C22 C21 118.18(19)
N2 C22 C21 123.60(17)
C24 C23 O7 111.15(18)
C24 C23 H23 124.4
O7 C23 H23 124.4
C23 C24 C18 106.71(18)
C23 C24 H24 126.6
C18 C24 H24 126.6
C26 C25 O8 110.76(18)
C26 C25 H25 124.6
O8 C25 H25 124.6
C25 C26 C21 106.88(18)
C25 C26 H26 126.6
C21 C26 H26 126.6
N2 C27 C28 114.65(16)
N2 C27 H27A 108.6
C28 C27 H27A 108.6
N2 C27 H27B 108.6
C28 C27 H27B 108.6
H27A C27 H27B 107.6
C27 C28 C29 110.84(17)
C27 C28 H28A 109.5
C29 C28 H28A 109.5
C27 C28 H28B 109.5
C29 C28 H28B 109.5
H28A C28 H28B 108.1
C30 C29 C28 114.49(17)
C30 C29 H29A 108.6
C28 C29 H29A 108.6
C30 C29 H29B 108.6
C28 C29 H29B 108.6
H29A C29 H29B 107.6
C29 C30 C31 114.04(17)
C29 C30 H30A 108.7
C31 C30 H30A 108.7
C29 C30 H30B 108.7
C31 C30 H30B 108.7
H30A C30 H30B 107.6
C32 C31 C30 112.80(18)
C32 C31 H31A 109.0
C30 C31 H31A 109.0
C32 C31 H31B 109.0
C30 C31 H31B 109.0
H31A C31 H31B 107.8
C31 C32 H32A 109.5
C31 C32 H32B 109.5
H32A C32 H32B 109.5
C31 C32 H32C 109.5
H32A C32 H32C 109.5
H32B C32 H32C 109.5
C22 N2 C17 132.07(16)
C22 N2 C27 113.75(16)
C17 N2 C27 113.99(16)
C19 O7 C23 105.70(16)
C20 O8 C25 105.71(16)
O9 C33 N3 118.39(19)
O9 C33 C34 118.17(19)
N3 C33 C34 123.38(17)
C35 C34 C40 105.50(18)
C35 C34 C33 131.38(19)
C40 C34 C33 123.10(18)
O11 C35 C34 110.87(18)
O11 C35 C36 120.85(18)
C34 C35 C36 128.27(19)
O12 C36 C37 110.63(18)
O12 C36 C35 120.91(18)
C37 C36 C35 128.44(19)
C36 C37 C42 106.01(18)
C36 C37 C38 131.39(19)
C42 C37 C38 122.60(18)
O10 C38 N3 118.63(19)
O10 C38 C37 118.41(19)
N3 C38 C37 122.85(17)
C40 C39 O11 110.92(19)
C40 C39 H39 124.5
O11 C39 H39 124.5
C39 C40 C34 106.71(19)
C39 C40 H40 126.6
C34 C40 H40 126.6
C42 C41 O12 111.01(19)
C42 C41 H41 124.5
O12 C41 H41 124.5
C41 C42 C37 106.47(19)
C41 C42 H42 126.8
C37 C42 H42 126.8
N3 C43 C44 112.12(19)
N3 C43 H43A 109.2
C44 C43 H43A 109.2
N3 C43 H43B 109.2
C44 C43 H43B 109.2
H43A C43 H43B 107.9
C43 C44 C45 110.7(2)
C43 C44 H44A 109.5
C45 C44 H44A 109.5
C43 C44 H44B 109.5
C45 C44 H44B 109.5
H44A C44 H44B 108.1
C46 C45 C44 114.3(2)
C46 C45 H45A 108.7
C44 C45 H45A 108.7
C46 C45 H45B 108.7
C44 C45 H45B 108.7
H45A C45 H45B 107.6
C47 C46 C45 114.52(19)
C47 C46 H46A 108.6
C45 C46 H46A 108.6
C47 C46 H46B 108.6
C45 C46 H46B 108.6
H46A C46 H46B 107.6
C48 C47 C46 113.4(2)
C48 C47 H47A 108.9
C46 C47 H47A 108.9
C48 C47 H47B 108.9
C46 C47 H47B 108.9
H47A C47 H47B 107.7
C47 C48 H48A 109.5
C47 C48 H48B 109.5
H48A C48 H48B 109.5
C47 C48 H48C 109.5
H48A C48 H48C 109.5
H48B C48 H48C 109.5
C38 N3 C33 132.30(17)
C38 N3 C43 113.45(17)
C33 N3 C43 113.93(17)
C35 O11 C39 106.00(17)
C36 O12 C41 105.88(16)

loop_
_geom_bond_atom_site_label_1
_geom_bond_atom_site_label_2
_geom_bond_distance
C1 O1 1.221(2)
C1 N1 1.405(3)
C1 C2 1.460(3)
C2 C3 1.365(3)
C2 C8 1.429(3)
C3 O3 1.350(2)
C3 C4 1.419(3)
C4 O4 1.356(2)
C4 C5 1.356(3)
C5 C10 1.437(3)
C5 C6 1.466(3)
C6 O2 1.217(3)
C6 N1 1.412(3)
C7 C8 1.333(3)
C7 O3 1.375(2)
C7 H7 0.9500
C8 H8 0.9500
C9 C10 1.333(3)
C9 O4 1.375(3)
C9 H9 0.9500
C10 H10 0.9500
C11 N1 1.493(3)
C11 C12 1.503(3)
C11 H11A 0.9900
C11 H11B 0.9900
C12 C13 1.549(3)
C12 H12A 0.9900
C12 H12B 0.9900
C13 C14 1.533(3)
C13 H13A 0.9900
C13 H13B 0.9900
C14 C15 1.519(3)
C14 H14A 0.9900
C14 H14B 0.9900
C15 C16 1.513(3)
C15 H15A 0.9900
C15 H15B 0.9900
C16 H16A 0.9800
C16 H16B 0.9800
C16 H16C 0.9800
C17 O5 1.217(2)
C17 N2 1.408(3)
C17 C18 1.468(3)
C18 C19 1.362(3)
C18 C24 1.434(3)
C19 O7 1.357(2)
C19 C20 1.415(3)
C20 O8 1.357(2)
C20 C21 1.358(3)
C21 C26 1.428(3)
C21 C22 1.468(3)
C22 O6 1.219(2)
C22 N2 1.407(3)
C23 C24 1.336(3)
C23 O7 1.371(3)
C23 H23 0.9500
C24 H24 0.9500
C25 C26 1.337(3)
C25 O8 1.374(3)
C25 H25 0.9500
C26 H26 0.9500
C27 N2 1.487(2)
C27 C28 1.521(3)
C27 H27A 0.9900
C27 H27B 0.9900
C28 C29 1.535(3)
C28 H28A 0.9900
C28 H28B 0.9900
C29 C30 1.520(3)
C29 H29A 0.9900
C29 H29B 0.9900
C30 C31 1.528(3)
C30 H30A 0.9900
C30 H30B 0.9900
C31 C32 1.518(3)
C31 H31A 0.9900
C31 H31B 0.9900
C32 H32A 0.9800
C32 H32B 0.9800
C32 H32C 0.9800
C33 O9 1.218(3)
C33 N3 1.418(3)
C33 C34 1.460(3)
C34 C35 1.358(3)
C34 C40 1.437(3)
C35 O11 1.356(2)
C35 C36 1.416(3)
C36 O12 1.353(2)
C36 C37 1.360(3)
C37 C42 1.427(3)
C37 C38 1.465(3)
C38 O10 1.213(3)
C38 N3 1.410(3)
C39 C40 1.329(3)
C39 O11 1.376(3)
C39 H39 0.9500
C40 H40 0.9500
C41 C42 1.330(3)
C41 O12 1.379(3)
C41 H41 0.9500
C42 H42 0.9500
C43 N3 1.491(3)
C43 C44 1.499(3)
C43 H43A 0.9900
C43 H43B 0.9900
C44 C45 1.542(3)
C44 H44A 0.9900
C44 H44B 0.9900
C45 C46 1.516(3)
C45 H45A 0.9900
C45 H45B 0.9900
C46 C47 1.508(3)
C46 H46A 0.9900
C46 H46B 0.9900
C47 C48 1.506(3)
C47 H47A 0.9900
C47 H47B 0.9900
C48 H48A 0.9800
C48 H48B 0.9800
C48 H48C 0.9800
